data_1519473
loop_
_publ_author_name
'Turner, Scott S.'
'Horton, Peter N.'
'Hursthouse, Michael B.'

_publ_section_title
;
 C56H40CrN6S36
;
_journal_name_full 'Crystal Structure Report Archive'
_journal_page_first 927
_journal_year 2002
_chemical_formula_sum 'C56 H40 Cr N6 S36'
_chemical_formula_weight 2003.10
_space_group_IT_number 2
_symmetry_cell_setting triclinic
_symmetry_space_group_name_Hall '-P 1'
_symmetry_space_group_name_H-M 'P -1'
_atom_sites_solution_hydrogens geom
_atom_sites_solution_primary direct
_atom_sites_solution_secondary difmap
_cell_angle_alpha 81.6310(10)
_cell_angle_beta 82.6910(10)
_cell_angle_gamma 86.1200(10)
_cell_formula_units_Z 1
_cell_length_a 10.9353(3)
_cell_length_b 11.1412(2)
_cell_length_c 15.5260(4)
_cell_measurement_reflns_used 8146
_cell_measurement_temperature 120(2)
_cell_measurement_theta_max 27.485
_cell_measurement_theta_min 2.910
_cell_volume 1853.89(8)
_computing_cell_refinement ' DENZO (Otwinowski & Minor, 1997) and COLLECT (Hooft, 1998)'
_computing_data_collection ' DENZO (Otwinowski and Minor, 1997)'
_computing_data_reduction ' DENZO (Otwinowski & Minor, 1997) and COLLECT (Hooft, 1998)'
_computing_molecular_graphics 'PLATON (Spek, 1990)'
_computing_structure_refinement 'SHELXL-97 (Sheldrick, 1997b)'
_computing_structure_solution 'SHELXS-97 (Sheldrick, 1997a)'
_diffrn_ambient_temperature 120(2)
_diffrn_detector_area_resol_mean 9.091
_diffrn_measured_fraction_theta_full 0.989
_diffrn_measured_fraction_theta_max 0.989
_diffrn_measurement_device_type 'Nonius KappaCCD Area Detector'
_diffrn_measurement_method '\f and \w scans to fill Ewald Sphere'
_diffrn_radiation_monochromator graphite
_diffrn_radiation_source 'Nonius FR591 rotating anode'
_diffrn_radiation_type MoK\a
_diffrn_radiation_wavelength 0.71073
_diffrn_reflns_av_R_equivalents 0.0590
_diffrn_reflns_av_sigmaI/netI 0.0584
_diffrn_reflns_limit_h_max 14
_diffrn_reflns_limit_h_min -14
_diffrn_reflns_limit_k_max 13
_diffrn_reflns_limit_k_min -14
_diffrn_reflns_limit_l_max 20
_diffrn_reflns_limit_l_min -20
_diffrn_reflns_number 35797
_diffrn_reflns_theta_full 27.49
_diffrn_reflns_theta_max 27.49
_diffrn_reflns_theta_min 3.00
_exptl_absorpt_coefficient_mu 1.215
_exptl_absorpt_correction_T_max 0.9418
_exptl_absorpt_correction_T_min 0.6758
_exptl_absorpt_correction_type multi-scan
_exptl_absorpt_process_details 'SORTAV Blessing (1997)'
_exptl_crystal_colour Brown
_exptl_crystal_density_diffrn 1.794
_exptl_crystal_density_method 'not measured'
_exptl_crystal_description Plate
_exptl_crystal_F_000 1018
_exptl_crystal_size_max 0.35
_exptl_crystal_size_mid 0.15
_exptl_crystal_size_min 0.05
_refine_diff_density_max 0.406
_refine_diff_density_min -0.408
_refine_diff_density_rms 0.089
_refine_ls_extinction_method none
_refine_ls_goodness_of_fit_ref 1.003
_refine_ls_hydrogen_treatment constr
_refine_ls_matrix_type full
_refine_ls_number_parameters 498
_refine_ls_number_reflns 8416
_refine_ls_number_restraints 450
_refine_ls_restrained_S_all 0.993
_refine_ls_R_factor_all 0.0749
_refine_ls_R_factor_gt 0.0379
_refine_ls_shift/su_max 0.001
_refine_ls_shift/su_mean 0.000
_refine_ls_structure_factor_coef Fsqd
_refine_ls_weighting_details 'calc w=1/[\s^2^(Fo^2^)+(0.0347P)^2^+0.2824P] where P=(Fo^2^+2Fc^2^)/3'
_refine_ls_weighting_scheme calc
_refine_ls_wR_factor_gt 0.0757
_refine_ls_wR_factor_ref 0.0862
_reflns_number_gt 5705
_reflns_number_total 8416
_reflns_threshold_expression >2\s(I)
_cod_data_source_file eCrystal-927.cif
_cod_data_source_block s92
_cod_depositor_comments
;
Citation :
Turner, Scott S. and Horton, Peter N. and Hursthouse, Michael B. (2002) 
University of Southampton, Crystal Structure Report Archive. 
(doi:10.5258/ecrystals/927)

More at:
http://ecrystals.chem.soton.ac.uk/927/

The following automatic conversions were performed:

'_symmetry_cell_setting' value 'Triclinic' changed to 'triclinic'
according to the built-in table from CIF Core dictionary named
'cif_core.dic' version 2.4.1 from 2010-06-29.

Automatic conversion script
Id: cif_fix_values 3105 2015-03-04 15:46:00Z robertas 
;
_cod_original_sg_symbol_H-M P-1
_cod_database_code 1519473

loop_
_symmetry_equiv_pos_as_xyz
'x, y, z'
'-x, -y, -z'

loop_
_atom_site_label
_atom_site_type_symbol
_atom_site_fract_x
_atom_site_fract_y
_atom_site_fract_z
_atom_site_U_iso_or_equiv
_atom_site_adp_type
_atom_site_occupancy
_atom_site_symmetry_multiplicity
_atom_site_calc_flag
_atom_site_refinement_flags
_atom_site_disorder_assembly
_atom_site_disorder_group
Cr1 Cr 0.0000 0.5000 0.0000 0.01702(14) Uani 1 2 d S . .
S31 S 0.22074(7) 0.84848(6) 0.02660(5) 0.03418(19) Uani 1 1 d . . .
S32 S 0.01496(6) 0.52565(6) -0.31012(4) 0.02734(17) Uani 1 1 d . . .
S33 S -0.38627(6) 0.73129(6) -0.00692(4) 0.02671(16) Uani 1 1 d . . .
N31 N 0.09243(19) 0.64815(19) 0.00571(13) 0.0221(5) Uani 1 1 d . . .
N32 N 0.02292(18) 0.52706(18) -0.13113(14) 0.0214(5) Uani 1 1 d . . .
N33 N -0.15675(19) 0.60502(18) -0.00067(13) 0.0201(5) Uani 1 1 d . . .
C31 C 0.1451(2) 0.7318(2) 0.01441(15) 0.0211(6) Uani 1 1 d . . .
C32 C 0.0195(2) 0.5267(2) -0.20583(18) 0.0205(6) Uani 1 1 d . . .
C33 C -0.2515(2) 0.6590(2) -0.00339(15) 0.0189(5) Uani 1 1 d . . .
S1 S 0.28912(6) 0.69583(5) 0.58245(4) 0.02120(15) Uani 1 1 d . . .
S2 S 0.36065(6) 0.43593(5) 0.62633(4) 0.02085(15) Uani 1 1 d . . .
S3 S 0.34570(6) 0.39820(5) 0.42472(4) 0.02088(15) Uani 1 1 d . . .
S4 S 0.27806(6) 0.65956(5) 0.38255(4) 0.02339(15) Uani 1 1 d . . .
C3 C 0.3225(2) 0.5547(2) 0.54639(16) 0.0196(5) Uani 1 1 d . A .
C4 C 0.3162(2) 0.5395(2) 0.46092(16) 0.0200(5) Uani 1 1 d . A .
C2A C 0.3465(2) 0.5247(2) 0.71029(15) 0.0187(5) Uani 0.863(3) 1 d PD A 1
C1A C 0.3127(2) 0.6427(2) 0.68949(15) 0.0187(5) Uani 0.863(3) 1 d PD A 1
S5A S 0.28538(13) 0.72823(7) 0.77631(6) 0.0220(3) Uani 0.863(3) 1 d PD A 1
C8A C 0.3367(8) 0.5973(3) 0.8527(3) 0.0189(11) Uani 0.863(3) 1 d PD A 1
H8A1 H 0.4158 0.6137 0.8724 0.023 Uiso 0.863(3) 1 calc PR A 1
H8A2 H 0.2746 0.5836 0.9049 0.023 Uiso 0.863(3) 1 calc PR A 1
C7A C 0.3533(5) 0.4844(4) 0.8057(3) 0.0205(11) Uani 0.863(3) 1 d PD A 1
H7A1 H 0.4342 0.4419 0.8145 0.025 Uiso 0.863(3) 1 calc PR A 1
H7A2 H 0.2875 0.4276 0.8297 0.025 Uiso 0.863(3) 1 calc PR A 1
C6A C 0.2993(2) 0.5740(2) 0.29635(16) 0.0198(5) Uani 0.969(3) 1 d PD B 1
C5A C 0.3296(2) 0.4553(2) 0.31636(16) 0.0193(5) Uani 0.969(3) 1 d PD B 1
S6A S 0.34195(11) 0.37061(7) 0.22921(5) 0.0209(2) Uani 0.969(3) 1 d PD B 1
C10A C 0.3147(3) 0.5099(3) 0.15258(17) 0.0239(7) Uani 0.969(3) 1 d PD B 1
H10A H 0.3911 0.5285 0.1126 0.029 Uiso 0.969(3) 1 calc PR B 1
H10B H 0.2492 0.4975 0.1167 0.029 Uiso 0.969(3) 1 calc PR B 1
C9A C 0.2755(4) 0.6169(3) 0.2042(2) 0.0214(9) Uani 0.969(3) 1 d PD B 1
H9A1 H 0.3242 0.6883 0.1795 0.026 Uiso 0.969(3) 1 calc PR B 1
H9A2 H 0.1868 0.6400 0.2017 0.026 Uiso 0.969(3) 1 calc PR B 1
C2B C 0.3127(2) 0.6427(2) 0.68949(15) 0.0187(5) Uani 0.137(3) 1 d PD A 2
C1B C 0.3465(2) 0.5247(2) 0.71029(15) 0.0187(5) Uani 0.137(3) 1 d PD A 2
S5B S 0.3684(10) 0.4569(9) 0.8153(6) 0.0220(3) Uani 0.137(3) 1 d PD A 2
C8B C 0.348(6) 0.6153(19) 0.8442(18) 0.0189(11) Uani 0.137(3) 1 d PD A 2
H8B1 H 0.2948 0.6153 0.9009 0.023 Uiso 0.137(3) 1 calc PR A 2
H8B2 H 0.4290 0.6449 0.8507 0.023 Uiso 0.137(3) 1 calc PR A 2
C7B C 0.288(4) 0.701(2) 0.7718(13) 0.0205(11) Uani 0.137(3) 1 d PD A 2
H7B1 H 0.1978 0.7119 0.7888 0.025 Uiso 0.137(3) 1 calc PR A 2
H7B2 H 0.3241 0.7816 0.7626 0.025 Uiso 0.137(3) 1 calc PR A 2
C6B C 0.3296(2) 0.4553(2) 0.31636(16) 0.0193(5) Uani 0.031(3) 1 d PD B 2
C5B C 0.2993(2) 0.5740(2) 0.29635(16) 0.0198(5) Uani 0.031(3) 1 d PD B 2
S6B S 0.295(4) 0.637(2) 0.1886(12) 0.0209(2) Uani 0.031(3) 1 d PD B 2
C10B C 0.289(12) 0.479(3) 0.163(3) 0.0239(7) Uani 0.031(3) 1 d PD B 2
H10C H 0.2038 0.4637 0.1539 0.029 Uiso 0.031(3) 1 calc PR B 2
H10D H 0.3435 0.4697 0.1076 0.029 Uiso 0.031(3) 1 calc PR B 2
C9B C 0.332(17) 0.388(4) 0.239(4) 0.0214(9) Uani 0.031(3) 1 d PD B 2
H9B1 H 0.2762 0.3197 0.2534 0.026 Uiso 0.031(3) 1 calc PR B 2
H9B2 H 0.4167 0.3548 0.2223 0.026 Uiso 0.031(3) 1 calc PR B 2
S11 S 0.09985(6) 0.23172(6) 0.60839(4) 0.02302(15) Uani 1 1 d . . .
S12 S 0.19079(6) -0.02497(6) 0.63882(4) 0.02008(14) Uani 1 1 d . . .
S13 S 0.18362(6) -0.04875(5) 0.43527(4) 0.02005(14) Uani 1 1 d . . .
S14 S 0.09176(6) 0.20792(6) 0.40387(4) 0.02240(15) Uani 1 1 d . . .
C13 C 0.1441(2) 0.0971(2) 0.56469(16) 0.0193(5) Uani 1 1 d . C .
C14 C 0.1409(2) 0.0871(2) 0.47756(16) 0.0191(5) Uani 1 1 d . C .
C12A C 0.1673(2) 0.0549(2) 0.72790(16) 0.0195(5) Uani 0.299(2) 1 d PD C 3
C11A C 0.1270(2) 0.1720(2) 0.71444(16) 0.0211(6) Uani 0.299(2) 1 d PD C 3
S15A S 0.1043(4) 0.2580(4) 0.8009(3) 0.0195(3) Uani 0.299(2) 1 d PD C 3
C18A C 0.134(4) 0.1162(17) 0.8756(10) 0.0242(14) Uani 0.299(2) 1 d PD C 3
H18A H 0.1951 0.1298 0.9146 0.029 Uiso 0.299(2) 1 calc PR C 3
H18B H 0.0565 0.0922 0.9127 0.029 Uiso 0.299(2) 1 calc PR C 3
C17A C 0.1832(19) 0.0143(15) 0.8214(8) 0.0346(19) Uani 0.299(2) 1 d PD C 3
H17A H 0.2717 -0.0050 0.8274 0.041 Uiso 0.299(2) 1 calc PR C 3
H17B H 0.1375 -0.0600 0.8430 0.041 Uiso 0.299(2) 1 calc PR C 3
C16A C 0.1164(2) 0.1292(2) 0.31445(16) 0.0198(5) Uani 0.959(3) 1 d PD D 3
C15A C 0.1578(2) 0.0120(2) 0.32919(16) 0.0191(5) Uani 0.959(3) 1 d PD D 3
S16A S 0.17328(13) -0.06802(7) 0.23938(5) 0.0232(2) Uani 0.959(3) 1 d PD D 3
C20A C 0.1381(5) 0.0742(3) 0.16682(18) 0.0223(7) Uani 0.959(3) 1 d PD D 3
H20A H 0.2142 0.1017 0.1297 0.027 Uiso 0.959(3) 1 calc PR D 3
H20B H 0.0772 0.0595 0.1279 0.027 Uiso 0.959(3) 1 calc PR D 3
C19A C 0.0855(7) 0.1723(5) 0.2233(3) 0.0208(8) Uani 0.959(3) 1 d PD D 3
H19A H 0.1229 0.2508 0.2003 0.025 Uiso 0.959(3) 1 calc PR D 3
H19B H -0.0051 0.1835 0.2230 0.025 Uiso 0.959(3) 1 calc PR D 3
C12B C 0.1270(2) 0.1720(2) 0.71444(16) 0.0211(6) Uani 0.701(2) 1 d PD C 4
C11B C 0.1673(2) 0.0549(2) 0.72790(16) 0.0195(5) Uani 0.701(2) 1 d PD C 4
S15B S 0.18669(15) -0.01155(13) 0.83475(7) 0.0195(3) Uani 0.701(2) 1 d PD C 4
C18B C 0.1407(17) 0.1362(6) 0.8730(4) 0.0242(14) Uani 0.701(2) 1 d PD C 4
H18C H 0.0744 0.1250 0.9228 0.029 Uiso 0.701(2) 1 calc PR C 4
H18D H 0.2121 0.1685 0.8939 0.029 Uiso 0.701(2) 1 calc PR C 4
C17B C 0.0945(7) 0.2279(6) 0.7981(4) 0.0346(19) Uani 0.701(2) 1 d PD C 4
H17C H 0.0041 0.2436 0.8094 0.041 Uiso 0.701(2) 1 calc PR C 4
H17D H 0.1349 0.3059 0.7934 0.041 Uiso 0.701(2) 1 calc PR C 4
C16B C 0.1578(2) 0.0120(2) 0.32919(16) 0.0191(5) Uani 0.041(3) 1 d PD D 4
C15B C 0.1164(2) 0.1292(2) 0.31445(16) 0.0198(5) Uani 0.041(3) 1 d PD D 4
S16B S 0.076(5) 0.187(3) 0.2123(15) 0.0232(2) Uani 0.041(3) 1 d PD D 4
C20B C 0.141(13) 0.044(5) 0.172(2) 0.0223(7) Uani 0.041(3) 1 d PD D 4
H20C H 0.0826 0.0143 0.1367 0.027 Uiso 0.041(3) 1 calc PR D 4
H20D H 0.2197 0.0585 0.1345 0.027 Uiso 0.041(3) 1 calc PR D 4
C19B C 0.162(13) -0.053(4) 0.251(3) 0.0208(8) Uani 0.041(3) 1 d PD D 4
H19C H 0.0966 -0.1131 0.2610 0.025 Uiso 0.041(3) 1 calc PR D 4
H19D H 0.2430 -0.0972 0.2407 0.025 Uiso 0.041(3) 1 calc PR D 4
S21 S 0.53453(6) -0.15008(5) 0.42150(4) 0.01719(14) Uani 1 1 d . . .
S22 S 0.46545(6) 0.11232(5) 0.37566(4) 0.01690(14) Uani 1 1 d . . .
C23 C 0.4997(2) -0.0078(2) 0.45739(15) 0.0165(5) Uani 1 1 d . . .
C22A C 0.4863(2) 0.0225(2) 0.29100(15) 0.0159(5) Uani 0.941(3) 1 d PD E 5
C21A C 0.5172(2) -0.0951(2) 0.31264(15) 0.0164(5) Uani 0.941(3) 1 d PD E 5
S23A S 0.53987(15) -0.18169(7) 0.22595(5) 0.0206(2) Uani 0.941(3) 1 d PD E 5
C25A C 0.4965(8) -0.0480(3) 0.1482(2) 0.0214(7) Uani 0.941(3) 1 d PD E 5
H25A H 0.5634 -0.0337 0.0991 0.026 Uiso 0.941(3) 1 calc PR E 5
H25B H 0.4205 -0.0632 0.1238 0.026 Uiso 0.941(3) 1 calc PR E 5
C24A C 0.4743(7) 0.0645(5) 0.1964(3) 0.0189(9) Uani 0.941(3) 1 d PD E 5
H24A H 0.5360 0.1253 0.1719 0.023 Uiso 0.941(3) 1 calc PR E 5
H24B H 0.3909 0.1022 0.1897 0.023 Uiso 0.941(3) 1 calc PR E 5
C22B C 0.5172(2) -0.0951(2) 0.31264(15) 0.0164(5) Uani 0.059(3) 1 d PD E 6
C21B C 0.4863(2) 0.0225(2) 0.29100(15) 0.0159(5) Uani 0.059(3) 1 d PD E 6
S23B S 0.469(4) 0.083(2) 0.1851(11) 0.0206(2) Uani 0.059(3) 1 d PD E 6
C25B C 0.497(14) -0.073(4) 0.156(3) 0.0214(7) Uani 0.059(3) 1 d PD E 6
H25C H 0.4209 -0.1001 0.1374 0.026 Uiso 0.059(3) 1 calc PR E 6
H25D H 0.5628 -0.0731 0.1054 0.026 Uiso 0.059(3) 1 calc PR E 6
C24B C 0.536(11) -0.162(3) 0.234(2) 0.0189(9) Uani 0.059(3) 1 d PD E 6
H24C H 0.4850 -0.2344 0.2451 0.023 Uiso 0.059(3) 1 calc PR E 6
H24D H 0.6238 -0.1901 0.2228 0.023 Uiso 0.059(3) 1 calc PR E 6

loop_
_atom_site_aniso_label
_atom_site_aniso_U_11
_atom_site_aniso_U_22
_atom_site_aniso_U_33
_atom_site_aniso_U_23
_atom_site_aniso_U_13
_atom_site_aniso_U_12
Cr1 0.0173(3) 0.0174(3) 0.0166(3) -0.0045(2) -0.0017(2) 0.0011(2)
S31 0.0498(5) 0.0257(4) 0.0291(4) 0.0031(3) -0.0132(3) -0.0153(3)
S32 0.0276(4) 0.0354(4) 0.0182(4) -0.0010(3) -0.0055(3) 0.0034(3)
S33 0.0243(4) 0.0293(4) 0.0257(4) -0.0029(3) -0.0065(3) 0.0093(3)
N31 0.0213(12) 0.0232(12) 0.0218(12) -0.0056(9) 0.0000(9) -0.0003(9)
N32 0.0205(12) 0.0190(11) 0.0244(13) -0.0037(9) -0.0029(9) 0.0031(9)
N33 0.0209(12) 0.0207(11) 0.0187(11) -0.0049(8) -0.0006(9) -0.0008(9)
C31 0.0243(14) 0.0241(14) 0.0137(13) 0.0004(10) -0.0035(11) 0.0037(11)
C32 0.0126(13) 0.0186(13) 0.0288(17) -0.0005(11) -0.0036(11) 0.0047(10)
C33 0.0238(14) 0.0175(13) 0.0155(13) -0.0031(10) -0.0012(10) -0.0018(11)
S1 0.0314(4) 0.0149(3) 0.0175(3) -0.0014(2) -0.0053(3) -0.0001(3)
S2 0.0299(4) 0.0157(3) 0.0170(3) -0.0020(2) -0.0046(3) 0.0016(3)
S3 0.0303(4) 0.0153(3) 0.0174(3) -0.0022(2) -0.0059(3) 0.0020(3)
S4 0.0384(4) 0.0148(3) 0.0180(3) -0.0032(2) -0.0085(3) 0.0025(3)
C3 0.0229(14) 0.0156(13) 0.0203(14) -0.0016(10) -0.0036(10) -0.0010(10)
C4 0.0241(14) 0.0172(13) 0.0188(14) -0.0018(10) -0.0036(11) -0.0010(10)
C2A 0.0185(13) 0.0195(14) 0.0177(13) -0.0022(10) -0.0006(10) -0.0022(10)
C1A 0.0192(13) 0.0188(13) 0.0182(13) -0.0025(10) -0.0016(10) -0.0025(10)
S5A 0.0329(5) 0.0153(5) 0.0186(4) -0.0041(3) -0.0051(3) 0.0010(5)
C8A 0.022(2) 0.0184(17) 0.0147(16) -0.0006(13) 0.0007(16) -0.0004(19)
C7A 0.026(2) 0.016(3) 0.019(2) -0.0009(17) -0.0016(15) -0.0025(19)
C6A 0.0243(14) 0.0185(13) 0.0178(13) -0.0032(10) -0.0053(11) -0.0024(10)
C5A 0.0212(14) 0.0211(14) 0.0165(13) -0.0039(10) -0.0042(10) -0.0006(10)
S6A 0.0268(5) 0.0180(4) 0.0193(4) -0.0064(3) -0.0035(3) -0.0003(3)
C10A 0.0270(19) 0.0281(16) 0.0178(14) -0.0052(11) -0.0073(12) 0.0030(13)
C9A 0.031(2) 0.0193(17) 0.0146(15) -0.0010(12) -0.0040(15) -0.0051(15)
C2B 0.0192(13) 0.0188(13) 0.0182(13) -0.0025(10) -0.0016(10) -0.0025(10)
C1B 0.0185(13) 0.0195(14) 0.0177(13) -0.0022(10) -0.0006(10) -0.0022(10)
S5B 0.0329(5) 0.0153(5) 0.0186(4) -0.0041(3) -0.0051(3) 0.0010(5)
C8B 0.022(2) 0.0184(17) 0.0147(16) -0.0006(13) 0.0007(16) -0.0004(19)
C7B 0.026(2) 0.016(3) 0.019(2) -0.0009(17) -0.0016(15) -0.0025(19)
C6B 0.0212(14) 0.0211(14) 0.0165(13) -0.0039(10) -0.0042(10) -0.0006(10)
C5B 0.0243(14) 0.0185(13) 0.0178(13) -0.0032(10) -0.0053(11) -0.0024(10)
S6B 0.0268(5) 0.0180(4) 0.0193(4) -0.0064(3) -0.0035(3) -0.0003(3)
C10B 0.0270(19) 0.0281(16) 0.0178(14) -0.0052(11) -0.0073(12) 0.0030(13)
C9B 0.031(2) 0.0193(17) 0.0146(15) -0.0010(12) -0.0040(15) -0.0051(15)
S11 0.0244(4) 0.0243(4) 0.0208(4) -0.0058(3) -0.0057(3) 0.0071(3)
S12 0.0229(3) 0.0197(3) 0.0179(3) -0.0026(2) -0.0032(3) -0.0010(3)
S13 0.0235(3) 0.0185(3) 0.0182(3) -0.0024(2) -0.0026(3) -0.0019(3)
S14 0.0247(4) 0.0238(4) 0.0192(3) -0.0050(3) -0.0066(3) 0.0065(3)
C13 0.0140(13) 0.0224(14) 0.0211(14) -0.0016(10) -0.0029(10) 0.0011(10)
C14 0.0165(13) 0.0215(13) 0.0192(14) -0.0012(10) -0.0040(10) -0.0002(10)
C12A 0.0141(13) 0.0270(15) 0.0182(14) -0.0041(10) -0.0036(10) -0.0018(10)
C11A 0.0155(13) 0.0265(15) 0.0228(14) -0.0080(11) -0.0044(11) 0.0020(10)
S15A 0.0205(6) 0.0231(7) 0.0153(6) -0.0042(4) -0.0032(4) 0.0011(5)
C18A 0.032(2) 0.021(3) 0.0210(16) -0.0074(16) -0.0039(14) 0.002(3)
C17A 0.032(3) 0.037(4) 0.038(3) -0.002(3) -0.012(2) -0.016(3)
C16A 0.0138(13) 0.0244(14) 0.0215(14) -0.0029(10) -0.0035(10) -0.0016(10)
C15A 0.0156(13) 0.0230(14) 0.0193(13) -0.0031(10) -0.0033(10) -0.0037(10)
S16A 0.0292(5) 0.0215(4) 0.0197(4) -0.0047(3) -0.0021(4) -0.0055(3)
C20A 0.0211(14) 0.0269(18) 0.0186(14) -0.0031(12) -0.0025(11) 0.0006(18)
C19A 0.020(2) 0.023(2) 0.0199(19) -0.0007(15) -0.0076(15) -0.0004(15)
C12B 0.0155(13) 0.0265(15) 0.0228(14) -0.0080(11) -0.0044(11) 0.0020(10)
C11B 0.0141(13) 0.0270(15) 0.0182(14) -0.0041(10) -0.0036(10) -0.0018(10)
S15B 0.0205(6) 0.0231(7) 0.0153(6) -0.0042(4) -0.0032(4) 0.0011(5)
C18B 0.032(2) 0.021(3) 0.0210(16) -0.0074(16) -0.0039(14) 0.002(3)
C17B 0.032(3) 0.037(4) 0.038(3) -0.002(3) -0.012(2) -0.016(3)
C16B 0.0156(13) 0.0230(14) 0.0193(13) -0.0031(10) -0.0033(10) -0.0037(10)
C15B 0.0138(13) 0.0244(14) 0.0215(14) -0.0029(10) -0.0035(10) -0.0016(10)
S16B 0.0292(5) 0.0215(4) 0.0197(4) -0.0047(3) -0.0021(4) -0.0055(3)
C20B 0.0211(14) 0.0269(18) 0.0186(14) -0.0031(12) -0.0025(11) 0.0006(18)
C19B 0.020(2) 0.023(2) 0.0199(19) -0.0007(15) -0.0076(15) -0.0004(15)
S21 0.0220(3) 0.0133(3) 0.0164(3) -0.0023(2) -0.0038(3) 0.0013(2)
S22 0.0224(3) 0.0130(3) 0.0155(3) -0.0021(2) -0.0044(2) 0.0015(2)
C23 0.0166(13) 0.0159(12) 0.0171(12) -0.0019(9) -0.0031(10) 0.0008(9)
C22A 0.0167(13) 0.0156(13) 0.0158(13) -0.0031(9) -0.0019(10) -0.0011(10)
C21A 0.0165(13) 0.0181(13) 0.0155(13) -0.0045(10) -0.0023(10) -0.0011(10)
S23A 0.0293(5) 0.0158(4) 0.0178(4) -0.0051(3) -0.0048(3) 0.0006(4)
C25A 0.0253(14) 0.0239(17) 0.0155(14) -0.0035(12) -0.0044(13) 0.000(2)
C24A 0.0208(18) 0.018(2) 0.0182(19) -0.0009(14) -0.0050(17) -0.004(2)
C22B 0.0165(13) 0.0181(13) 0.0155(13) -0.0045(10) -0.0023(10) -0.0011(10)
C21B 0.0167(13) 0.0156(13) 0.0158(13) -0.0031(9) -0.0019(10) -0.0011(10)
S23B 0.0293(5) 0.0158(4) 0.0178(4) -0.0051(3) -0.0048(3) 0.0006(4)
C25B 0.0253(14) 0.0239(17) 0.0155(14) -0.0035(12) -0.0044(13) 0.000(2)
C24B 0.0208(18) 0.018(2) 0.0182(19) -0.0009(14) -0.0050(17) -0.004(2)

loop_
_atom_type_symbol
_atom_type_description
_atom_type_scat_dispersion_real
_atom_type_scat_dispersion_imag
_atom_type_scat_source
C C 0.0033 0.0016 'International Tables Vol C Tables 4.2.6.8 and 6.1.1.4'
H H 0.0000 0.0000 'International Tables Vol C Tables 4.2.6.8 and 6.1.1.4'
N N 0.0061 0.0033 'International Tables Vol C Tables 4.2.6.8 and 6.1.1.4'
S S 0.1246 0.1234 'International Tables Vol C Tables 4.2.6.8 and 6.1.1.4'
Cr Cr 0.3209 0.6236 'International Tables Vol C Tables 4.2.6.8 and 6.1.1.4'

loop_
_geom_angle_atom_site_label_1
_geom_angle_atom_site_label_2
_geom_angle_atom_site_label_3
_geom_angle
_geom_angle_site_symmetry_1
_geom_angle_site_symmetry_3
N32 Cr1 N32 180.00(12) . 2_565
N32 Cr1 N33 90.36(8) . 2_565
N32 Cr1 N33 89.64(8) 2_565 2_565
N32 Cr1 N33 89.64(8) . .
N32 Cr1 N33 90.36(8) 2_565 .
N33 Cr1 N33 180.0 2_565 .
N32 Cr1 N31 88.22(8) . 2_565
N32 Cr1 N31 91.78(8) 2_565 2_565
N33 Cr1 N31 88.89(8) 2_565 2_565
N33 Cr1 N31 91.11(8) . 2_565
N32 Cr1 N31 91.78(8) . .
N32 Cr1 N31 88.22(8) 2_565 .
N33 Cr1 N31 91.11(8) 2_565 .
N33 Cr1 N31 88.89(8) . .
N31 Cr1 N31 180.0 2_565 .
C31 N31 Cr1 175.9(2) . .
C32 N32 Cr1 167.1(2) . .
C33 N33 Cr1 174.92(19) . .
N31 C31 S31 179.3(2) . .
N32 C32 S32 179.7(2) . .
N33 C33 S33 178.5(2) . .
C1A S1 C3 94.20(11) . .
C2A S2 C3 94.91(11) . .
C5A S3 C4 93.74(11) . .
C6A S4 C4 94.70(11) . .
C4 C3 S1 121.43(19) . .
C4 C3 S2 123.01(19) . .
S1 C3 S2 115.54(14) . .
C3 C4 S4 122.05(19) . .
C3 C4 S3 121.86(19) . .
S4 C4 S3 116.10(14) . .
C1A C2A C7A 114.9(3) . .
C1A C2A S2 116.64(18) . .
C7A C2A S2 128.1(2) . .
C2A C1A S1 118.70(18) . .
C2A C1A S5A 116.28(19) . .
S1 C1A S5A 124.85(14) . .
C1A S5A C8A 90.63(14) . .
C7A C8A S5A 109.0(3) . .
C7A C8A H8A1 109.9 . .
S5A C8A H8A1 109.9 . .
C7A C8A H8A2 109.9 . .
S5A C8A H8A2 109.9 . .
H8A1 C8A H8A2 108.3 . .
C2A C7A C8A 108.1(3) . .
C2A C7A H7A1 110.1 . .
C8A C7A H7A1 110.1 . .
C2A C7A H7A2 110.1 . .
C8A C7A H7A2 110.1 . .
H7A1 C7A H7A2 108.4 . .
C5A C6A C9A 116.8(2) . .
C5A C6A S4 116.68(19) . .
C9A C6A S4 126.3(2) . .
C6A C5A S3 118.63(19) . .
C6A C5A S6A 115.40(19) . .
S3 C5A S6A 125.90(14) . .
C5A S6A C10A 90.48(12) . .
C9A C10A S6A 109.9(2) . .
C9A C10A H10A 109.7 . .
S6A C10A H10A 109.7 . .
C9A C10A H10B 109.7 . .
S6A C10A H10B 109.7 . .
H10A C10A H10B 108.2 . .
C6A C9A C10A 106.2(3) . .
C6A C9A H9A1 110.5 . .
C10A C9A H9A1 110.5 . .
C6A C9A H9A2 110.5 . .
C10A C9A H9A2 110.5 . .
H9A1 C9A H9A2 108.7 . .
C7B C8B S5B 110.2(12) . .
C7B C8B H8B1 109.6 . .
S5B C8B H8B1 109.6 . .
C7B C8B H8B2 109.6 . .
S5B C8B H8B2 109.6 . .
H8B1 C8B H8B2 108.1 . .
C8B C7B H7B1 110.3 . .
C8B C7B H7B2 110.3 . .
H7B1 C7B H7B2 108.6 . .
C9B C10B S6B 109.2(17) . .
C9B C10B H10C 109.8 . .
S6B C10B H10C 109.8 . .
C9B C10B H10D 109.8 . .
S6B C10B H10D 109.8 . .
H10C C10B H10D 108.3 . .
C10B C9B H9B1 110.2 . .
C10B C9B H9B2 110.2 . .
H9B1 C9B H9B2 108.5 . .
C11A S11 C13 94.62(12) . .
C12A S12 C13 94.41(11) . .
C15A S13 C14 93.76(11) . .
C16A S14 C14 94.75(11) . .
C14 C13 S12 121.88(19) . .
C14 C13 S11 122.44(19) . .
S12 C13 S11 115.67(14) . .
C13 C14 S14 121.99(19) . .
C13 C14 S13 121.84(19) . .
S14 C14 S13 116.16(14) . .
C11A C12A C17A 111.7(6) . .
C11A C12A S12 118.17(19) . .
C17A C12A S12 130.1(6) . .
C12A C11A S11 117.13(19) . .
C12A C11A S15A 120.4(2) . .
S11 C11A S15A 122.5(2) . .
C11A S15A C18A 87.9(5) . .
C17A C18A S15A 109.5(9) . .
C17A C18A H18A 109.8 . .
S15A C18A H18A 109.8 . .
C17A C18A H18B 109.8 . .
S15A C18A H18B 109.8 . .
H18A C18A H18B 108.2 . .
C12A C17A C18A 109.2(10) . .
C12A C17A H17A 109.9 . .
C18A C17A H17A 109.9 . .
C12A C17A H17B 109.9 . .
C18A C17A H17B 109.8 . .
H17A C17A H17B 108.3 . .
C15A C16A C19A 115.3(3) . .
C15A C16A S14 117.03(19) . .
C19A C16A S14 127.4(2) . .
C16A C15A S13 118.25(19) . .
C16A C15A S16A 116.17(19) . .
S13 C15A S16A 125.49(14) . .
C15A S16A C20A 90.06(12) . .
C19A C20A S16A 109.3(2) . .
C19A C20A H20A 109.8 . .
S16A C20A H20A 109.8 . .
C19A C20A H20B 109.8 . .
S16A C20A H20B 109.8 . .
H20A C20A H20B 108.3 . .
C16A C19A C20A 106.7(3) . .
C16A C19A H19A 110.4 . .
C20A C19A H19A 110.4 . .
C16A C19A H19B 110.4 . .
C20A C19A H19B 110.4 . .
H19A C19A H19B 108.6 . .
C17B C18B S15B 110.5(4) . .
C17B C18B H18C 109.5 . .
S15B C18B H18C 109.5 . .
C17B C18B H18D 109.5 . .
S15B C18B H18D 109.5 . .
H18C C18B H18D 108.1 . .
C18B C17B H17C 110.3 . .
C18B C17B H17D 110.3 . .
H17C C17B H17D 108.6 . .
C19B C20B S16B 109.3(16) . .
C19B C20B H20C 109.8 . .
S16B C20B H20C 109.8 . .
C19B C20B H20D 109.8 . .
S16B C20B H20D 109.8 . .
H20C C20B H20D 108.3 . .
C20B C19B H19C 110.3 . .
C20B C19B H19D 110.3 . .
H19C C19B H19D 108.6 . .
C21A S21 C23 93.88(11) . .
C22A S22 C23 94.55(11) . .
C23 C23 S21 121.8(2) 2_656 .
C23 C23 S22 122.6(2) 2_656 .
S21 C23 S22 115.50(13) . .
C21A C22A C24A 116.6(3) . .
C21A C22A S22 116.95(18) . .
C24A C22A S22 126.5(3) . .
C22A C21A S21 119.10(18) . .
C22A C21A S23A 115.68(18) . .
S21 C21A S23A 125.20(14) . .
C21A S23A C25A 90.85(12) . .
C24A C25A S23A 109.4(2) . .
C24A C25A H25A 109.8 . .
S23A C25A H25A 109.8 . .
C24A C25A H25B 109.8 . .
S23A C25A H25B 109.8 . .
H25A C25A H25B 108.2 . .
C22A C24A C25A 107.3(3) . .
C22A C24A H24A 110.3 . .
C25A C24A H24A 110.3 . .
C22A C24A H24B 110.3 . .
C25A C24A H24B 110.3 . .
H24A C24A H24B 108.5 . .
C24B C25B S23B 110.5(14) . .
C24B C25B H25C 109.6 . .
S23B C25B H25C 109.6 . .
C24B C25B H25D 109.6 . .
S23B C25B H25D 109.6 . .
H25C C25B H25D 108.1 . .
C25B C24B H24C 110.3 . .
C25B C24B H24D 110.3 . .
H24C C24B H24D 108.6 . .

loop_
_geom_bond_atom_site_label_1
_geom_bond_atom_site_label_2
_geom_bond_distance
_geom_bond_site_symmetry_2
Cr1 N32 2.000(2) .
Cr1 N32 2.000(2) 2_565
Cr1 N33 2.009(2) 2_565
Cr1 N33 2.009(2) .
Cr1 N31 2.011(2) 2_565
Cr1 N31 2.011(2) .
S31 C31 1.633(3) .
S32 C32 1.628(3) .
S33 C33 1.634(3) .
N31 C31 1.161(3) .
N32 C32 1.166(3) .
N33 C33 1.165(3) .
S1 C1A 1.726(2) .
S1 C3 1.745(2) .
S2 C2A 1.733(2) .
S2 C3 1.745(2) .
S3 C5A 1.736(2) .
S3 C4 1.743(2) .
S4 C6A 1.736(2) .
S4 C4 1.739(2) .
C3 C4 1.373(3) .
C2A C1A 1.346(3) .
C2A C7A 1.494(5) .
C1A S5A 1.746(2) .
S5A C8A 1.845(4) .
C8A C7A 1.533(5) .
C8A H8A1 0.9900 .
C8A H8A2 0.9900 .
C7A H7A1 0.9900 .
C7A H7A2 0.9900 .
C6A C5A 1.343(3) .
C6A C9A 1.491(4) .
C5A S6A 1.745(2) .
S6A C10A 1.845(3) .
C10A C9A 1.539(5) .
C10A H10A 0.9900 .
C10A H10B 0.9900 .
C9A H9A1 0.9900 .
C9A H9A2 0.9900 .
S5B C8B 1.875(15) .
C8B C7B 1.547(15) .
C8B H8B1 0.9900 .
C8B H8B2 0.9900 .
C7B H7B1 0.9900 .
C7B H7B2 0.9900 .
S6B C10B 1.862(15) .
C10B C9B 1.546(16) .
C10B H10C 0.9900 .
C10B H10D 0.9900 .
C9B H9B1 0.9900 .
C9B H9B2 0.9900 .
S11 C11A 1.738(3) .
S11 C13 1.749(2) .
S12 C12A 1.734(2) .
S12 C13 1.742(2) .
S13 C15A 1.737(2) .
S13 C14 1.748(2) .
S14 C16A 1.731(2) .
S14 C14 1.738(2) .
C13 C14 1.379(3) .
C12A C11A 1.344(3) .
C12A C17A 1.484(11) .
C11A S15A 1.743(4) .
S15A C18A 1.855(14) .
C18A C17A 1.539(14) .
C18A H18A 0.9900 .
C18A H18B 0.9900 .
C17A H17A 0.9900 .
C17A H17B 0.9900 .
C16A C15A 1.350(3) .
C16A C19A 1.501(4) .
C15A S16A 1.746(2) .
S16A C20A 1.853(3) .
C20A C19A 1.537(5) .
C20A H20A 0.9900 .
C20A H20B 0.9900 .
C19A H19A 0.9900 .
C19A H19B 0.9900 .
S15B C18B 1.848(7) .
C18B C17B 1.545(9) .
C18B H18C 0.9900 .
C18B H18D 0.9900 .
C17B H17C 0.9900 .
C17B H17D 0.9900 .
S16B C20B 1.858(16) .
C20B C19B 1.543(16) .
C20B H20C 0.9900 .
C20B H20D 0.9900 .
C19B H19C 0.9900 .
C19B H19D 0.9900 .
S21 C21A 1.741(2) .
S21 C23 1.758(2) .
S22 C22A 1.748(2) .
S22 C23 1.761(2) .
C23 C23 1.360(5) 2_656
C22A C21A 1.336(3) .
C22A C24A 1.494(5) .
C21A S23A 1.750(2) .
S23A C25A 1.851(3) .
C25A C24A 1.541(6) .
C25A H25A 0.9900 .
C25A H25B 0.9900 .
C24A H24A 0.9900 .
C24A H24B 0.9900 .
S23B C25B 1.863(15) .
C25B C24B 1.547(15) .
C25B H25C 0.9900 .
C25B H25D 0.9900 .
C24B H24C 0.9900 .
C24B H24D 0.9900 .
